data_4073203
loop_
_publ_author_name
'Hitzbleck, Julia'
'Okuda, Jun'

_publ_section_title
;
 Ring-Opening of a Furyl Group Appended to the Cyclopentadienyl Ligand in
 Rare-Earth Metal Half-Sandwich Complexes
;
_journal_issue 13
_journal_name_full Organometallics
_journal_page_first 3227
_journal_paper_doi 10.1021/om0701726
_journal_volume 26
_journal_year 2007
_chemical_formula_moiety 'C28 H53 O2 Sc Si3'
_chemical_formula_sum 'C28 H53 O2 Sc Si3'
_chemical_formula_weight 550.93
_chemical_name_common '[Sc{C5Me4SiMe2(C4H2MeO-2)}(CH2SiMe3)2(THF)]'
_chemical_name_systematic
;
 [Sc{C5Me4SiMe2(C4H2MeO-2)}(CH2SiMe3)2(THF)]
;
_space_group_IT_number 14
_symmetry_cell_setting monoclinic
_symmetry_space_group_name_Hall '-P 2yn'
_symmetry_space_group_name_H-M 'P 1 21/n 1'
_atom_sites_solution_hydrogens geom
_atom_sites_solution_primary direct
_atom_sites_solution_secondary difmap
_audit_creation_method SHELXL-97
_cell_angle_alpha 90.00
_cell_angle_beta 104.203(2)
_cell_angle_gamma 90.00
_cell_formula_units_Z 4
_cell_length_a 10.7107(11)
_cell_length_b 15.9708(16)
_cell_length_c 20.006(2)
_cell_measurement_reflns_used 6643
_cell_measurement_temperature 143(2)
_cell_measurement_theta_max 27.52
_cell_measurement_theta_min 2.10
_cell_volume 3317.6(6)
_computing_cell_refinement 'Bruker SMART'
_computing_data_collection 'Bruker SMART'
_computing_data_reduction 'Bruker SAINT'
_computing_molecular_graphics 'Bruker SHELXTL'
_computing_publication_material 'Bruker SHELXTL'
_computing_structure_refinement 'SHELXL-97 (Sheldrick, 1997)'
_computing_structure_solution 'SHELXS-97 (Sheldrick, 1990)'
_diffrn_ambient_temperature 143(2)
_diffrn_measured_fraction_theta_full 1.000
_diffrn_measured_fraction_theta_max 1.000
_diffrn_measurement_device_type 'CCD area detector'
_diffrn_measurement_method 'phi and omega scans'
_diffrn_radiation_monochromator graphite
_diffrn_radiation_source 'fine-focus sealed tube'
_diffrn_radiation_type MoK\a
_diffrn_radiation_wavelength 0.71073
_diffrn_reflns_av_R_equivalents 0.0259
_diffrn_reflns_av_sigmaI/netI 0.0167
_diffrn_reflns_limit_h_max 13
_diffrn_reflns_limit_h_min -13
_diffrn_reflns_limit_k_max 20
_diffrn_reflns_limit_k_min -20
_diffrn_reflns_limit_l_max 25
_diffrn_reflns_limit_l_min -25
_diffrn_reflns_number 42219
_diffrn_reflns_theta_full 27.50
_diffrn_reflns_theta_max 27.50
_diffrn_reflns_theta_min 1.65
_exptl_absorpt_coefficient_mu 0.351
_exptl_absorpt_correction_T_max 0.7913
_exptl_absorpt_correction_T_min 0.7430
_exptl_absorpt_correction_type empirical
_exptl_absorpt_process_details SADABS
_exptl_crystal_colour colorless
_exptl_crystal_density_diffrn 1.103
_exptl_crystal_density_method 'not measured'
_exptl_crystal_description fragment
_exptl_crystal_F_000 1200
_exptl_crystal_size_max 0.90
_exptl_crystal_size_mid 0.80
_exptl_crystal_size_min 0.70
_refine_diff_density_max 0.375
_refine_diff_density_min -0.328
_refine_diff_density_rms 0.051
_refine_ls_extinction_method none
_refine_ls_goodness_of_fit_ref 1.045
_refine_ls_hydrogen_treatment constr
_refine_ls_matrix_type full
_refine_ls_number_parameters 320
_refine_ls_number_reflns 7610
_refine_ls_number_restraints 0
_refine_ls_restrained_S_all 1.045
_refine_ls_R_factor_all 0.0358
_refine_ls_R_factor_gt 0.0318
_refine_ls_shift/su_max 0.002
_refine_ls_shift/su_mean 0.000
_refine_ls_structure_factor_coef Fsqd
_refine_ls_weighting_details 'calc w=1/[\s^2^(Fo^2^)+(0.0518P)^2^+1.2637P] where P=(Fo^2^+2Fc^2^)/3'
_refine_ls_weighting_scheme calc
_refine_ls_wR_factor_gt 0.0875
_refine_ls_wR_factor_ref 0.0918
_reflns_number_gt 6894
_reflns_number_total 7610
_reflns_threshold_expression >2sigma(I)
_cod_data_source_file om0701726-file001.cif
_cod_data_source_block compound_5b
_cod_original_sg_symbol_H-M P21/n
_cod_database_code 4073203

loop_
_symmetry_equiv_pos_as_xyz
'x, y, z'
'-x+1/2, y+1/2, -z+1/2'
'-x, -y, -z'
'x-1/2, -y-1/2, z-1/2'

loop_
_atom_site_label
_atom_site_type_symbol
_atom_site_fract_x
_atom_site_fract_y
_atom_site_fract_z
_atom_site_U_iso_or_equiv
_atom_site_adp_type
_atom_site_occupancy
_atom_site_symmetry_multiplicity
_atom_site_calc_flag
_atom_site_refinement_flags
Sc1 Sc 0.98776(2) 0.850034(14) 0.782120(11) 0.01723(7) Uani 1 1 d .
C1 C 0.86746(11) 0.73695(7) 0.82393(6) 0.0194(2) Uani 1 1 d .
C2 C 0.91894(12) 0.70017(8) 0.77043(7) 0.0226(2) Uani 1 1 d .
C3 C 0.85693(13) 0.73725(9) 0.70647(7) 0.0261(3) Uani 1 1 d .
C4 C 0.76728(12) 0.79760(9) 0.71906(7) 0.0254(3) Uani 1 1 d .
C5 C 0.77171(11) 0.79692(8) 0.79023(7) 0.0213(2) Uani 1 1 d .
C6 C 1.01851(15) 0.63151(9) 0.77879(9) 0.0347(3) Uani 1 1 d .
H6A H 0.9802 0.5783 0.7880 0.052 Uiso 1 1 calc R
H6B H 1.0916 0.6451 0.8174 0.052 Uiso 1 1 calc R
H6C H 1.0483 0.6266 0.7364 0.052 Uiso 1 1 calc R
C7 C 0.87245(18) 0.71351(12) 0.63589(8) 0.0420(4) Uani 1 1 d .
H7A H 0.9518 0.6811 0.6407 0.063 Uiso 1 1 calc R
H7B H 0.8770 0.7644 0.6092 0.063 Uiso 1 1 calc R
H7C H 0.7986 0.6797 0.6120 0.063 Uiso 1 1 calc R
C8 C 0.67892(15) 0.84885(10) 0.66360(8) 0.0376(4) Uani 1 1 d .
H8A H 0.6073 0.8138 0.6388 0.056 Uiso 1 1 calc R
H8B H 0.7271 0.8697 0.6312 0.056 Uiso 1 1 calc R
H8C H 0.6451 0.8963 0.6848 0.056 Uiso 1 1 calc R
C9 C 0.68476(14) 0.84774(9) 0.82394(8) 0.0306(3) Uani 1 1 d .
H9A H 0.6401 0.8904 0.7916 0.046 Uiso 1 1 calc R
H9B H 0.7366 0.8750 0.8654 0.046 Uiso 1 1 calc R
H9C H 0.6213 0.8107 0.8366 0.046 Uiso 1 1 calc R
Si10 Si 0.89554(3) 0.70345(2) 0.915973(18) 0.02240(9) Uani 1 1 d .
C11 C 1.04146(15) 0.63619(11) 0.94853(9) 0.0384(3) Uani 1 1 d .
H11A H 1.0317 0.5837 0.9224 0.058 Uiso 1 1 calc R
H11B H 1.0507 0.6239 0.9975 0.058 Uiso 1 1 calc R
H11C H 1.1182 0.6659 0.9427 0.058 Uiso 1 1 calc R
C12 C 0.90445(16) 0.79418(10) 0.97659(8) 0.0357(3) Uani 1 1 d .
H12A H 0.9587 0.8382 0.9645 0.053 Uiso 1 1 calc R
H12B H 0.9417 0.7755 1.0239 0.053 Uiso 1 1 calc R
H12C H 0.8177 0.8162 0.9730 0.053 Uiso 1 1 calc R
O13 O 0.63342(10) 0.66733(6) 0.90734(5) 0.0304(2) Uani 1 1 d .
C14 C 0.75811(13) 0.63503(9) 0.92521(7) 0.0260(3) Uani 1 1 d .
C15 C 0.75135(15) 0.55551(9) 0.94852(7) 0.0313(3) Uani 1 1 d .
H15 H 0.8219 0.5185 0.9642 0.038 Uiso 1 1 calc R
C16 C 0.61860(16) 0.53750(9) 0.94515(7) 0.0336(3) Uani 1 1 d .
H16 H 0.5849 0.4866 0.9580 0.040 Uiso 1 1 calc R
C17 C 0.55113(15) 0.60666(10) 0.92018(7) 0.0323(3) Uani 1 1 d .
C18 C 0.41249(17) 0.62919(13) 0.90458(11) 0.0496(4) Uani 1 1 d .
H18A H 0.3629 0.5816 0.9152 0.074 Uiso 1 1 calc R
H18B H 0.3824 0.6434 0.8556 0.074 Uiso 1 1 calc R
H18C H 0.4007 0.6774 0.9327 0.074 Uiso 1 1 calc R
C21 C 1.07568(12) 0.88502(8) 0.69598(6) 0.0232(2) Uani 1 1 d .
H21A H 1.0034 0.8815 0.6543 0.028 Uiso 1 1 calc R
H21B H 1.0949 0.9455 0.7031 0.028 Uiso 1 1 calc R
Si22 Si 1.21579(3) 0.84243(2) 0.667681(19) 0.02297(9) Uani 1 1 d .
C23 C 1.32657(18) 0.77854(13) 0.73627(10) 0.0502(5) Uani 1 1 d .
H23A H 1.3544 0.8122 0.7783 0.075 Uiso 1 1 calc R
H23B H 1.4020 0.7615 0.7201 0.075 Uiso 1 1 calc R
H23C H 1.2811 0.7286 0.7462 0.075 Uiso 1 1 calc R
C24 C 1.31758(16) 0.92838(11) 0.64462(10) 0.0413(4) Uani 1 1 d .
H24A H 1.2662 0.9609 0.6060 0.062 Uiso 1 1 calc R
H24B H 1.3918 0.9039 0.6313 0.062 Uiso 1 1 calc R
H24C H 1.3478 0.9652 0.6845 0.062 Uiso 1 1 calc R
C25 C 1.16715(19) 0.77404(14) 0.58955(10) 0.0539(5) Uani 1 1 d .
H25A H 1.1337 0.7208 0.6023 0.081 Uiso 1 1 calc R
H25B H 1.2421 0.7633 0.5709 0.081 Uiso 1 1 calc R
H25C H 1.1001 0.8022 0.5546 0.081 Uiso 1 1 calc R
C31 C 1.15656(12) 0.84091(8) 0.87393(7) 0.0237(3) Uani 1 1 d .
H31A H 1.1193 0.8207 0.9116 0.028 Uiso 1 1 calc R
H31B H 1.2081 0.7937 0.8630 0.028 Uiso 1 1 calc R
Si32 Si 1.27774(3) 0.91978(2) 0.915437(18) 0.02482(9) Uani 1 1 d .
C33 C 1.22592(17) 0.97196(11) 0.98921(8) 0.0410(4) Uani 1 1 d .
H33A H 1.1574 1.0125 0.9708 0.061 Uiso 1 1 calc R
H33B H 1.2997 1.0009 1.0189 0.061 Uiso 1 1 calc R
H33C H 1.1938 0.9294 1.0162 0.061 Uiso 1 1 calc R
C34 C 1.43985(15) 0.87216(12) 0.95483(9) 0.0423(4) Uani 1 1 d .
H34A H 1.4310 0.8296 0.9887 0.063 Uiso 1 1 calc R
H34B H 1.4992 0.9160 0.9777 0.063 Uiso 1 1 calc R
H34C H 1.4738 0.8461 0.9186 0.063 Uiso 1 1 calc R
C35 C 1.30509(18) 1.00312(11) 0.85403(9) 0.0442(4) Uani 1 1 d .
H35A H 1.3422 0.9777 0.8187 0.066 Uiso 1 1 calc R
H35B H 1.3645 1.0454 0.8795 0.066 Uiso 1 1 calc R
H35C H 1.2228 1.0297 0.8320 0.066 Uiso 1 1 calc R
O41 O 0.90770(9) 0.97284(6) 0.79257(5) 0.02519(19) Uani 1 1 d .
C42 C 0.85710(14) 1.03216(9) 0.73669(7) 0.0286(3) Uani 1 1 d .
H42A H 0.7633 1.0405 0.7303 0.034 Uiso 1 1 calc R
H42B H 0.8738 1.0125 0.6927 0.034 Uiso 1 1 calc R
C43 C 0.93023(16) 1.11161(9) 0.76095(8) 0.0360(3) Uani 1 1 d .
H43A H 0.8791 1.1615 0.7417 0.043 Uiso 1 1 calc R
H43B H 1.0130 1.1128 0.7473 0.043 Uiso 1 1 calc R
C44 C 0.95285(17) 1.10854(10) 0.84017(8) 0.0381(3) Uani 1 1 d .
H44A H 1.0443 1.1198 0.8629 0.046 Uiso 1 1 calc R
H44B H 0.8984 1.1503 0.8562 0.046 Uiso 1 1 calc R
C45 C 0.91559(18) 1.02014(10) 0.85563(8) 0.0394(4) Uani 1 1 d .
H45A H 0.9814 0.9958 0.8943 0.047 Uiso 1 1 calc R
H45B H 0.8315 1.0200 0.8680 0.047 Uiso 1 1 calc R

loop_
_atom_site_aniso_label
_atom_site_aniso_U_11
_atom_site_aniso_U_22
_atom_site_aniso_U_33
_atom_site_aniso_U_23
_atom_site_aniso_U_13
_atom_site_aniso_U_12
Sc1 0.01771(12) 0.01807(12) 0.01652(12) -0.00082(8) 0.00540(9) -0.00041(8)
C1 0.0194(5) 0.0185(5) 0.0209(6) -0.0004(4) 0.0059(4) -0.0014(4)
C2 0.0232(6) 0.0198(6) 0.0264(6) -0.0041(5) 0.0092(5) -0.0033(5)
C3 0.0287(6) 0.0291(7) 0.0211(6) -0.0057(5) 0.0073(5) -0.0101(5)
C4 0.0218(6) 0.0285(7) 0.0235(6) 0.0025(5) 0.0012(5) -0.0063(5)
C5 0.0169(5) 0.0223(6) 0.0246(6) 0.0009(5) 0.0052(5) -0.0021(4)
C6 0.0363(8) 0.0253(7) 0.0464(9) -0.0070(6) 0.0175(7) 0.0035(6)
C7 0.0521(10) 0.0513(10) 0.0258(7) -0.0141(7) 0.0158(7) -0.0208(8)
C8 0.0295(7) 0.0444(9) 0.0317(8) 0.0112(6) -0.0061(6) -0.0070(6)
C9 0.0241(6) 0.0287(7) 0.0430(8) 0.0045(6) 0.0157(6) 0.0043(5)
Si10 0.02464(18) 0.02309(18) 0.01913(17) 0.00164(13) 0.00470(13) -0.00222(13)
C11 0.0340(8) 0.0415(8) 0.0353(8) 0.0104(7) 0.0001(6) 0.0053(6)
C12 0.0459(9) 0.0376(8) 0.0263(7) -0.0080(6) 0.0144(6) -0.0125(6)
O13 0.0292(5) 0.0295(5) 0.0329(5) 0.0070(4) 0.0087(4) -0.0065(4)
C14 0.0316(7) 0.0270(6) 0.0193(6) 0.0012(5) 0.0058(5) -0.0049(5)
C15 0.0424(8) 0.0268(7) 0.0247(6) 0.0031(5) 0.0083(6) -0.0040(6)
C16 0.0476(9) 0.0286(7) 0.0262(7) 0.0011(5) 0.0121(6) -0.0141(6)
C17 0.0368(8) 0.0349(7) 0.0264(7) 0.0017(6) 0.0100(6) -0.0144(6)
C18 0.0356(9) 0.0560(11) 0.0577(11) 0.0112(9) 0.0124(8) -0.0124(8)
C21 0.0244(6) 0.0251(6) 0.0220(6) 0.0010(5) 0.0095(5) 0.0025(5)
Si22 0.02356(18) 0.02482(18) 0.02296(18) 0.00029(13) 0.01035(14) 0.00182(13)
C23 0.0439(9) 0.0604(11) 0.0521(10) 0.0224(9) 0.0227(8) 0.0275(9)
C24 0.0347(8) 0.0400(8) 0.0555(10) 0.0034(7) 0.0232(7) -0.0039(7)
C25 0.0515(10) 0.0679(12) 0.0517(11) -0.0315(10) 0.0308(9) -0.0158(9)
C31 0.0232(6) 0.0262(6) 0.0215(6) 0.0002(5) 0.0049(5) -0.0021(5)
Si32 0.02511(18) 0.02702(19) 0.02178(17) -0.00230(13) 0.00468(14) -0.00467(14)
C33 0.0441(9) 0.0467(9) 0.0317(8) -0.0145(7) 0.0084(7) -0.0025(7)
C34 0.0280(7) 0.0491(9) 0.0444(9) -0.0063(7) -0.0012(6) -0.0035(7)
C35 0.0543(10) 0.0369(8) 0.0415(9) 0.0034(7) 0.0120(8) -0.0149(7)
O41 0.0347(5) 0.0206(4) 0.0225(4) -0.0007(3) 0.0114(4) 0.0035(4)
C42 0.0303(7) 0.0273(7) 0.0261(6) 0.0015(5) 0.0028(5) 0.0072(5)
C43 0.0442(8) 0.0233(7) 0.0379(8) 0.0049(6) 0.0050(7) 0.0028(6)
C44 0.0447(9) 0.0295(7) 0.0372(8) -0.0106(6) 0.0044(7) 0.0042(6)
C45 0.0641(11) 0.0330(8) 0.0250(7) -0.0048(6) 0.0186(7) 0.0088(7)

loop_
_atom_type_symbol
_atom_type_description
_atom_type_scat_dispersion_real
_atom_type_scat_dispersion_imag
_atom_type_scat_source
C C 0.0033 0.0016 'International Tables Vol C Tables 4.2.6.8 and 6.1.1.4'
H H 0.0000 0.0000 'International Tables Vol C Tables 4.2.6.8 and 6.1.1.4'
O O 0.0106 0.0060 'International Tables Vol C Tables 4.2.6.8 and 6.1.1.4'
Si Si 0.0817 0.0704 'International Tables Vol C Tables 4.2.6.8 and 6.1.1.4'
Sc Sc 0.2519 0.3716 'International Tables Vol C Tables 4.2.6.8 and 6.1.1.4'

loop_
_geom_angle_atom_site_label_1
_geom_angle_atom_site_label_2
_geom_angle_atom_site_label_3
_geom_angle
O41 Sc1 C21 95.72(4)
O41 Sc1 C31 103.76(4)
C21 Sc1 C31 103.93(5)
O41 Sc1 C1 112.04(4)
C21 Sc1 C1 142.81(5)
C31 Sc1 C1 93.30(4)
O41 Sc1 C2 139.47(4)
C21 Sc1 C2 109.80(5)
C31 Sc1 C2 100.05(5)
C1 Sc1 C2 33.71(4)
O41 Sc1 C5 84.65(4)
C21 Sc1 C5 134.98(5)
C31 Sc1 C5 119.75(5)
C1 Sc1 C5 33.65(4)
C2 Sc1 C5 54.98(4)
O41 Sc1 C4 90.27(4)
C21 Sc1 C4 102.54(5)
C31 Sc1 C4 148.47(5)
C1 Sc1 C4 55.17(4)
C2 Sc1 C4 54.46(4)
C5 Sc1 C4 32.57(4)
O41 Sc1 C3 121.64(4)
C21 Sc1 C3 89.60(5)
C31 Sc1 C3 131.10(5)
C1 Sc1 C3 55.14(4)
C2 Sc1 C3 32.68(4)
C5 Sc1 C3 54.25(4)
C4 Sc1 C3 32.65(5)
C2 C1 C5 106.28(11)
C2 C1 Si10 127.98(9)
C5 C1 Si10 125.03(9)
C2 C1 Sc1 73.84(7)
C5 C1 Sc1 74.20(7)
Si10 C1 Sc1 124.70(6)
C3 C2 C1 108.62(11)
C3 C2 C6 124.39(12)
C1 C2 C6 126.95(12)
C3 C2 Sc1 75.32(7)
C1 C2 Sc1 72.44(7)
C6 C2 Sc1 120.08(9)
C2 C3 C4 108.03(11)
C2 C3 C7 127.15(14)
C4 C3 C7 124.63(14)
C2 C3 Sc1 72.00(7)
C4 C3 Sc1 73.30(7)
C7 C3 Sc1 124.31(9)
C5 C4 C3 108.38(11)
C5 C4 C8 127.19(13)
C3 C4 C8 124.35(13)
C5 C4 Sc1 72.77(7)
C3 C4 Sc1 74.06(7)
C8 C4 Sc1 121.77(9)
C4 C5 C1 108.67(11)
C4 C5 C9 124.95(12)
C1 C5 C9 126.31(12)
C4 C5 Sc1 74.66(7)
C1 C5 Sc1 72.15(7)
C9 C5 Sc1 121.75(9)
C1 Si10 C11 115.13(7)
C1 Si10 C12 112.69(6)
C11 Si10 C12 108.16(8)
C1 Si10 C14 108.83(6)
C11 Si10 C14 103.83(7)
C12 Si10 C14 107.60(7)
C17 O13 C14 107.99(11)
C15 C14 O13 107.76(12)
C15 C14 Si10 133.26(12)
O13 C14 Si10 118.95(9)
C14 C15 C16 107.83(14)
C17 C16 C15 106.74(12)
C16 C17 O13 109.68(13)
C16 C17 C18 133.99(14)
O13 C17 C18 116.33(14)
Si22 C21 Sc1 132.07(7)
C21 Si22 C25 112.81(8)
C21 Si22 C24 111.59(7)
C25 Si22 C24 106.28(9)
C21 Si22 C23 112.87(7)
C25 Si22 C23 106.81(10)
C24 Si22 C23 105.98(9)
Si32 C31 Sc1 131.15(7)
C31 Si32 C34 112.69(7)
C31 Si32 C35 113.10(7)
C34 Si32 C35 106.48(9)
C31 Si32 C33 109.98(7)
C34 Si32 C33 105.56(8)
C35 Si32 C33 108.66(8)
C45 O41 C42 104.95(10)
C45 O41 Sc1 127.75(9)
C42 O41 Sc1 126.30(8)
O41 C42 C43 103.47(11)
C42 C43 C44 104.01(12)
C45 C44 C43 104.80(12)
O41 C45 C44 105.55(12)

loop_
_geom_bond_atom_site_label_1
_geom_bond_atom_site_label_2
_geom_bond_distance
Sc1 O41 2.1711(9)
Sc1 C21 2.2283(13)
Sc1 C31 2.2436(13)
Sc1 C1 2.4800(12)
Sc1 C2 2.4985(13)
Sc1 C5 2.5070(12)
Sc1 C4 2.5313(13)
Sc1 C3 2.5412(13)
C1 C2 1.4438(17)
C1 C5 1.4438(17)
C1 Si10 1.8696(13)
C2 C3 1.4184(19)
C2 C6 1.5099(19)
C3 C4 1.426(2)
C3 C7 1.5101(19)
C4 C5 1.4129(18)
C4 C8 1.5105(19)
C5 C9 1.5130(18)
Si10 C11 1.8765(16)
Si10 C12 1.8770(15)
Si10 C14 1.8783(14)
O13 C17 1.3758(16)
O13 C14 1.3940(18)
C14 C15 1.3610(19)
C15 C16 1.436(2)
C16 C17 1.347(2)
C17 C18 1.485(2)
C21 Si22 1.8579(13)
Si22 C25 1.8730(18)
Si22 C24 1.8796(16)
Si22 C23 1.8796(17)
C31 Si32 1.8525(13)
Si32 C34 1.8822(17)
Si32 C35 1.8824(17)
Si32 C33 1.8929(16)
O41 C45 1.4550(16)
O41 C42 1.4642(16)
C42 C43 1.508(2)
C43 C44 1.544(2)
C44 C45 1.520(2)
